data_7035198
loop_
_publ_author_name
'Altmann, Philipp J.'
'Jandl, Christian'
'P\"othig, Alexander'

_publ_section_title
;
 Introducing a pyrazole/imidazole based hybrid cyclophane: a hydrogen bond
 sensor and binucleating ligand precursor.
;
_journal_issue 25
_journal_name_full 'Dalton transactions (Cambridge, England : 2003)'
_journal_page_first 11278
_journal_page_last 11281
_journal_paper_doi 10.1039/c5dt01775k
_journal_volume 44
_journal_year 2015
_chemical_formula_moiety 'C24 H28 N12, 4(F6 P), 3(C2 H3 N)'
_chemical_formula_sum 'C30 H37 F24 N15 P4'
_chemical_formula_weight 1187.63
_space_group_IT_number 62
_symmetry_cell_setting orthorhombic
_symmetry_Int_Tables_number 62
_symmetry_space_group_name_Hall '-P 2ac 2n'
_symmetry_space_group_name_H-M 'P n m a'
_atom_sites_solution_hydrogens geom
_audit_update_record
;
2015-04-09 deposited with the CCDC.
2015-05-18 downloaded from the CCDC.
;
_cell_angle_alpha 90
_cell_angle_beta 90
_cell_angle_gamma 90
_cell_formula_units_Z 4
_cell_length_a 17.748(2)
_cell_length_b 14.432(2)
_cell_length_c 17.585(2)
_cell_measurement_reflns_used 9980
_cell_measurement_temperature 123
_cell_measurement_theta_max 24.7997
_cell_measurement_theta_min 2.3164
_cell_volume 4504.2(10)
_computing_cell_refinement 'SAINT (Bruker, 2012)'
_computing_data_collection 'APEX II Control Software (Bruker, 2013)'
_computing_data_reduction 'SAINT (Bruker, 2012)'
_computing_molecular_graphics 'PLATON (Spek, 2011)'
_computing_publication_material 'PLATON (Spek, 2011), enCIFer (Allen, 2014)'
_computing_structure_refinement 'SHELXL2014 (Sheldrick, 2014), SHELXLE (Huebschle, 2011)'
_computing_structure_solution 'SHELXS97 (Sheldrick, 1997)'
_diffrn_ambient_temperature 123
_diffrn_detector ' CCD plate '
_diffrn_detector_area_resol_mean 16
_diffrn_measured_fraction_theta_full 1.000
_diffrn_measured_fraction_theta_max 0.998
_diffrn_measurement_device ' \k-geometry diffractometer '
_diffrn_measurement_device_type ' Bruker APEX-II CCD '
_diffrn_measurement_method ' phi- and omega-rotation '
_diffrn_radiation_monochromator 'MONTEL optic'
_diffrn_radiation_probe x-ray
_diffrn_radiation_source 'rotating anode FR591'
_diffrn_radiation_type MoK\a
_diffrn_radiation_wavelength 0.71073
_diffrn_reflns_av_R_equivalents 0.0462
_diffrn_reflns_av_unetI/netI 0.0138
_diffrn_reflns_limit_h_max 21
_diffrn_reflns_limit_h_min -21
_diffrn_reflns_limit_k_max 17
_diffrn_reflns_limit_k_min -17
_diffrn_reflns_limit_l_max 21
_diffrn_reflns_limit_l_min -21
_diffrn_reflns_number 105935
_diffrn_reflns_reduction_process
;
;
_diffrn_reflns_theta_full 25.24
_diffrn_reflns_theta_max 25.36
_diffrn_reflns_theta_min 1.63
_exptl_absorpt_coefficient_mu 0.314
_exptl_absorpt_correction_T_max 0.7452
_exptl_absorpt_correction_T_min 0.6911
_exptl_absorpt_correction_type multi-scan
_exptl_absorpt_process_details 'SADABS, Bruker, 2008b'
_exptl_crystal_colour colourless
_exptl_crystal_density_diffrn 1.751
_exptl_crystal_density_method 'Not Measured'
_exptl_crystal_description fragment
_exptl_crystal_F_000 2392
_exptl_crystal_size_max 0.302
_exptl_crystal_size_mid 0.239
_exptl_crystal_size_min 0.140
_refine_diff_density_max 0.596
_refine_diff_density_min -0.576
_refine_diff_density_rms 0.069
_refine_ls_extinction_method none
_refine_ls_goodness_of_fit_ref 1.057
_refine_ls_hydrogen_treatment constr
_refine_ls_matrix_type full
_refine_ls_number_parameters 418
_refine_ls_number_reflns 4306
_refine_ls_number_restraints 148
_refine_ls_restrained_S_all 1.115
_refine_ls_R_factor_all 0.0558
_refine_ls_R_factor_gt 0.0484
_refine_ls_shift/su_max 0.013
_refine_ls_shift/su_mean 0.001
_refine_ls_structure_factor_coef Fsqd
_refine_ls_weighting_details 'W=1/[\S^2^(FO^2^)+(0.0609P)^2^+8.9144P] WHERE P=(FO^2^+2FC^2^)/3'
_refine_ls_weighting_scheme calc
_refine_ls_wR_factor_gt 0.1300
_refine_ls_wR_factor_ref 0.1360
_reflns_number_gt 3733
_reflns_number_total 4306
_reflns_threshold_expression I>2\s(I)
_cod_data_source_file c5dt01775k2.cif
_cod_data_source_block compound_4-PF6
_cod_depositor_comments 'Adding full bibliography for 7035197--7035199.cif.'
_cod_database_code 7035198

loop_
_symmetry_equiv_pos_site_id
_symmetry_equiv_pos_as_xyz
1 x,y,z
2 1/2-x,-y,1/2+z
3 1/2+x,1/2-y,1/2-z
4 -x,1/2+y,-z
5 -x,-y,-z
6 1/2+x,y,1/2-z
7 1/2-x,1/2+y,1/2+z
8 x,1/2-y,z

loop_
_atom_site_aniso_label
_atom_site_aniso_U_11
_atom_site_aniso_U_22
_atom_site_aniso_U_33
_atom_site_aniso_U_23
_atom_site_aniso_U_13
_atom_site_aniso_U_12
P3 0.0274(5) 0.0354(6) 0.0270(5) 0.0000 0.0018(4) 0.0000
P1 0.0254(4) 0.0307(4) 0.0200(4) -0.0032(3) 0.0013(3) -0.0028(3)
P2_a 0.0635(13) 0.0188(6) 0.0263(7) 0.0000 -0.0141(8) 0.0000
N1 0.0227(11) 0.0178(11) 0.0187(10) 0.0002(8) 0.0014(8) -0.0019(8)
N2 0.0277(11) 0.0208(11) 0.0223(11) 0.0033(9) 0.0055(9) 0.0023(9)
P2A_b 0.0633(16) 0.0191(10) 0.0286(10) 0.0000 -0.0092(12) 0.0000
N3 0.0322(13) 0.0419(14) 0.0180(11) -0.0011(10) -0.0014(9) 0.0085(11)
N4 0.0267(12) 0.0386(14) 0.0257(12) -0.0004(11) 0.0004(10) 0.0074(10)
N5 0.0226(10) 0.0193(11) 0.0197(10) -0.0026(9) 0.0029(8) 0.0008(9)
N6 0.0236(11) 0.0189(11) 0.0202(10) -0.0017(9) 0.0030(8) 0.0005(9)
F11 0.054(2) 0.0326(15) 0.074(2) 0.0021(13) -0.0189(18) -0.0057(14)
F12 0.0405(16) 0.068(2) 0.0332(15) -0.0007(13) -0.0011(12) -0.0067(14)
F13 0.098(3) 0.0484(16) 0.081(2) -0.0060(13) -0.031(2) 0.0020(15)
F14 0.0343(14) 0.093(7) 0.0373(15) -0.021(2) 0.0026(12) -0.012(2)
F15 0.0322(13) 0.099(9) 0.0340(15) 0.016(3) 0.0058(11) 0.002(2)
F16 0.0340(13) 0.073(11) 0.0429(15) -0.005(3) 0.0070(11) 0.005(2)
C1 0.0245(18) 0.0184(17) 0.0216(18) 0.0000 0.0012(15) 0.0000
C2 0.0251(13) 0.0201(13) 0.0230(13) 0.0013(10) 0.0032(10) -0.0014(10)
C3 0.0243(13) 0.0249(14) 0.0333(15) -0.0014(12) 0.0053(11) -0.0041(11)
C4 0.0304(14) 0.0254(14) 0.0320(15) 0.0046(12) 0.0106(12) -0.0031(11)
C5 0.0366(15) 0.0300(15) 0.0265(14) 0.0106(12) 0.0064(12) 0.0073(12)
C6 0.0305(14) 0.0189(13) 0.0249(13) 0.0082(10) 0.0031(11) 0.0059(11)
C7 0.0302(14) 0.0227(13) 0.0257(13) 0.0002(11) 0.0017(11) -0.0014(11)
C8 0.0276(13) 0.0178(12) 0.0218(13) 0.0036(10) 0.0014(10) 0.0030(10)
C9 0.0306(14) 0.0197(13) 0.0253(13) 0.0019(11) 0.0031(11) 0.0053(11)
C10 0.0208(12) 0.0188(12) 0.0213(12) -0.0027(10) 0.0038(10) -0.0011(10)
C11 0.0258(13) 0.0284(14) 0.0248(13) -0.0038(11) 0.0085(11) 0.0049(11)
C12 0.0301(14) 0.0278(14) 0.0214(13) -0.0028(11) 0.0088(11) 0.0025(11)
C13 0.0232(18) 0.0191(18) 0.0247(18) 0.0000 -0.0004(15) 0.0000
F1 0.0276(8) 0.0346(9) 0.0315(9) -0.0122(7) 0.0028(7) -0.0007(7)
F2 0.0478(10) 0.0467(11) 0.0317(9) -0.0080(8) -0.0051(8) -0.0145(9)
F3 0.0927(16) 0.0470(12) 0.0266(9) 0.0043(9) 0.0066(10) -0.0223(11)
F4 0.0350(10) 0.0613(14) 0.0808(16) -0.0184(12) -0.0207(10) 0.0153(10)
F5 0.0594(12) 0.0616(13) 0.0290(10) 0.0031(9) 0.0074(9) -0.0248(10)
F6 0.0361(10) 0.0368(10) 0.0632(13) -0.0178(9) -0.0009(9) 0.0048(8)
F7_a 0.150(5) 0.036(2) 0.0244(15) 0.0000 -0.0158(16) 0.0000
F8_a 0.059(2) 0.027(3) 0.0300(14) 0.0000 -0.0057(13) 0.0000
F7A_b 0.116(9) 0.036(6) 0.035(2) 0.0000 0.009(4) 0.0000
F8A_b 0.109(11) 0.032(10) 0.036(3) 0.0000 0.009(4) 0.0000
N7 0.032(2) 0.0307(19) 0.040(2) 0.0000 0.0118(18) 0.0000
C14 0.057(3) 0.032(3) 0.055(3) 0.0000 0.008(3) 0.0000
C15 0.052(3) 0.074(4) 0.093(5) 0.0000 -0.025(3) 0.0000
N8 0.047(3) 0.081(4) 0.136(6) 0.0000 -0.034(3) 0.0000
C16 0.047(3) 0.037(3) 0.068(4) 0.0000 -0.033(3) 0.0000
C17 0.058(3) 0.048(3) 0.073(4) 0.0000 -0.006(3) 0.0000
F9_a 0.0755(19) 0.0253(12) 0.0362(14) 0.0010(10) -0.0013(13) -0.0091(12)
N9 0.114(5) 0.157(7) 0.043(3) 0.0000 -0.005(3) 0.0000
C18 0.119(6) 0.071(4) 0.040(3) 0.0000 -0.008(4) 0.0000
C19 0.226(11) 0.049(4) 0.043(3) 0.0000 -0.045(5) 0.0000
F10_a 0.075(2) 0.0362(14) 0.065(2) -0.0042(13) -0.0306(16) 0.0129(14)
F9A_b 0.073(4) 0.028(3) 0.053(5) -0.007(3) -0.007(3) -0.009(3)
F10A_b 0.072(4) 0.032(3) 0.059(5) 0.013(3) -0.002(4) 0.010(3)

loop_
_atom_site_label
_atom_site_type_symbol
_atom_site_thermal_displace_type
_atom_site_fract_x
_atom_site_fract_y
_atom_site_fract_z
_atom_site_occupancy
_atom_site_U_iso_or_equiv
_atom_site_calc_flag
_atom_site_refinement_flags
P3 P Uani 0.14453(6) 0.25000 0.55467(6) 1.000 0.0299(3) d STU
P1 P Uani 0.14631(4) 0.55362(5) 0.33133(4) 1.000 0.0254(2) d .
P2_a P Uani 0.41299(15) 0.25000 0.27560(9) 0.746(4) 0.0362(5) . .
N1 N Uani 0.09248(11) 0.66650(14) 0.53451(12) 1.000 0.0197(6) d .
N2 N Uani 0.15009(12) 0.56308(15) 0.60200(12) 1.000 0.0236(6) d .
P2A_b P Uani 0.4542(4) 0.25000 0.2821(2) 0.254(4) 0.0370(7) . .
N3 N Uani 0.34819(13) 0.52817(18) 0.61588(13) 1.000 0.0307(7) d .
N4 N Uani 0.40198(13) 0.51513(18) 0.56249(13) 1.000 0.0303(7) d .
N5 N Uani 0.40258(12) 0.54151(15) 0.37494(12) 1.000 0.0205(6) d .
N6 N Uani 0.36733(12) 0.66572(15) 0.31577(12) 1.000 0.0209(6) d .
F11 F Uani 0.1363(2) 0.3607(3) 0.5319(3) 0.500 0.0535(11) d UP
F12 F Uani 0.1968(2) 0.2883(3) 0.6239(2) 0.500 0.0472(10) d UP
F13 F Uani 0.1532(3) 0.3481(3) 0.5818(3) 0.500 0.0758(13) d UP
F14 F Uani 0.09056(18) 0.2285(5) 0.48564(19) 0.500 0.055(2) d UP
F15 F Uani 0.07313(17) 0.2330(9) 0.60868(19) 0.500 0.055(3) d UP
F16 F Uani 0.21612(17) 0.2378(17) 0.50230(19) 0.500 0.050(4) d UP
C1 C Uani 0.0823(2) 0.75000 0.4883(2) 1.000 0.0215(10) d STP
C2 C Uani 0.15940(15) 0.63788(18) 0.55871(14) 1.000 0.0227(8) d .
C3 C Uani 0.03816(15) 0.60776(18) 0.56326(16) 1.000 0.0275(8) d .
C4 C Uani 0.07387(16) 0.5429(2) 0.60493(16) 1.000 0.0293(8) d .
C5 C Uani 0.21179(16) 0.5150(2) 0.64221(16) 1.000 0.0310(8) d .
C6 C Uani 0.27904(15) 0.50613(18) 0.59167(15) 1.000 0.0248(8) d .
C7 C Uani 0.28673(15) 0.47789(18) 0.51741(15) 1.000 0.0262(8) d .
C8 C Uani 0.36418(15) 0.48488(17) 0.50216(15) 1.000 0.0224(7) d .
C9 C Uani 0.40569(15) 0.46323(18) 0.43006(15) 1.000 0.0252(8) d .
C10 C Uani 0.35521(14) 0.61258(17) 0.37668(14) 1.000 0.0203(7) d .
C11 C Uani 0.44715(15) 0.54935(19) 0.31075(15) 1.000 0.0263(8) d .
C12 C Uani 0.42551(15) 0.62716(19) 0.27375(15) 1.000 0.0264(8) d .
C13 C Uani 0.3251(2) 0.75000 0.2977(2) 1.000 0.0223(10) d STP
F1 F Uani 0.18687(9) 0.63078(11) 0.38401(9) 1.000 0.0312(5) d .
F2 F Uani 0.10620(10) 0.47684(13) 0.27832(10) 1.000 0.0421(6) d .
F3 F Uani 0.17604(14) 0.60614(14) 0.25782(10) 1.000 0.0554(7) d .
F4 F Uani 0.07138(11) 0.61321(16) 0.33206(13) 1.000 0.0590(8) d .
F5 F Uani 0.11896(12) 0.49994(15) 0.40519(10) 1.000 0.0500(7) d .
F6 F Uani 0.22178(10) 0.49313(13) 0.33163(11) 1.000 0.0454(6) d .
F7_a F Uani 0.4150(4) 0.25000 0.1854(2) 0.746(4) 0.0701(19) . .
F8_a F Uani 0.4087(3) 0.25000 0.36672(17) 0.746(4) 0.0387(13) . .
F7A_b F Uani 0.4810(7) 0.25000 0.1961(3) 0.254(4) 0.062(4) . .
F8A_b F Uani 0.4249(6) 0.25000 0.3684(3) 0.254(4) 0.059(5) . .
N7 N Uani 0.3098(2) 0.75000 0.5074(2) 1.000 0.0342(11) d STP
C14 C Uani 0.3581(4) 0.75000 0.5365(3) 1.000 0.0480(17) d STP
C15 C Uani 0.4302(3) 0.75000 0.5829(4) 1.000 0.073(2) d STP
N8 N Uani 0.5104(3) 0.25000 0.5752(4) 1.000 0.088(3) d STU
C16 C Uani 0.4486(3) 0.25000 0.5911(3) 1.000 0.0507(19) d STU
C17 C Uani 0.3708(3) 0.25000 0.6105(4) 1.000 0.0597(19) d STU
F9_a F Uani 0.4771(2) 0.32866(16) 0.27954(15) 0.746(4) 0.0457(9) . .
N9 N Uani 0.7126(4) 0.25000 0.3166(3) 1.000 0.105(3) d STP
C18 C Uani 0.6958(5) 0.25000 0.2542(4) 1.000 0.077(3) d STP
C19 C Uani 0.6758(7) 0.25000 0.1747(4) 1.000 0.106(4) d STP
F10_a F Uani 0.3499(2) 0.33000(19) 0.27391(18) 0.746(4) 0.0587(11) . .
F9A_b F Uani 0.5141(4) 0.3295(4) 0.3037(4) 0.254(4) 0.051(2) . .
F10A_b F Uani 0.3935(5) 0.3292(4) 0.2625(4) 0.254(4) 0.054(2) . .
H1A H Uiso 0.03110 0.75000 0.46600 1.000 0.0260 c RUP
H1B H Uiso 0.11920 0.75000 0.44610 1.000 0.0260 c RUP
H2 H Uiso 0.20630 0.66620 0.54700 1.000 0.0270 c RU
H3 H Uiso -0.01460 0.61220 0.55520 1.000 0.0330 c RU
H3A H Uiso 0.35770 0.54900 0.66190 1.000 0.0370 c RU
H4 H Uiso 0.05110 0.49280 0.63140 1.000 0.0350 c RU
H5A H Uiso 0.19470 0.45270 0.65810 1.000 0.0370 c RU
H5B H Uiso 0.22560 0.55030 0.68840 1.000 0.0370 c RU
H7 H Uiso 0.24810 0.45800 0.48380 1.000 0.0310 c RU
H9A H Uiso 0.45900 0.44940 0.44220 1.000 0.0300 c RU
H9B H Uiso 0.38340 0.40740 0.40640 1.000 0.0300 c RU
H10 H Uiso 0.31860 0.62380 0.41500 1.000 0.0240 c RU
H11 H Uiso 0.48580 0.50780 0.29550 1.000 0.0320 c RU
H12 H Uiso 0.44620 0.65080 0.22790 1.000 0.0320 c RU
H13A H Uiso 0.31250 0.75000 0.24280 1.000 0.0270 c RUP
H13B H Uiso 0.27720 0.75000 0.32660 1.000 0.0270 c RUP
H15A H Uiso 0.41780 0.75000 0.63720 1.000 0.1100 c RUP
H15B H Uiso 0.45970 0.80540 0.57070 0.500 0.1100 c RUP
H15C H Uiso 0.45970 0.69460 0.57070 0.500 0.1100 c RUP
H17A H Uiso 0.36330 0.21400 0.65720 0.500 0.0890 c RUP
H17B H Uiso 0.34170 0.22210 0.56900 0.500 0.0890 c RUP
H17C H Uiso 0.35390 0.31380 0.61870 0.500 0.0890 c RUP
H19A H Uiso 0.71700 0.27720 0.14500 0.500 0.1590 c RUP
H19B H Uiso 0.62990 0.28660 0.16720 0.500 0.1590 c RUP
H19C H Uiso 0.66700 0.18620 0.15770 0.500 0.1590 c RUP

loop_
_atom_type_symbol
_atom_type_description
_atom_type_scat_dispersion_real
_atom_type_scat_dispersion_imag
_atom_type_scat_source
C C 0.0033 0.0016 ' International Tables Vol C Tables 4.2.6.8 and 6.1.1.4'
H H 0.0000 0.0000 ' International Tables Vol C Tables 4.2.6.8 and 6.1.1.4'
F F 0.0171 0.0103 ' International Tables Vol C Tables 4.2.6.8 and 6.1.1.4'
N N 0.0061 0.0033 ' International Tables Vol C Tables 4.2.6.8 and 6.1.1.4'
P P 0.1023 0.0942 ' International Tables Vol C Tables 4.2.6.8 and 6.1.1.4'

loop_
_geom_angle_atom_site_label_1
_geom_angle_atom_site_label_2
_geom_angle_atom_site_label_3
_geom_angle
_geom_angle_site_symmetry_1
_geom_angle_site_symmetry_2
_geom_angle_site_symmetry_3
_geom_angle_publ_flag
F13 P3 F14 119.5(3) 8_555 . 8_555 yes
F13 P3 F15 92.1(5) 8_555 . 8_555 yes
F13 P3 F16 102.0(9) 8_555 . 8_555 yes
F14 P3 F15 86.9(2) 8_555 . 8_555 yes
F14 P3 F16 91.0(2) 8_555 . 8_555 yes
F15 P3 F16 164.8(10) 8_555 . 8_555 yes
F11 P3 F14 87.1(3) . . . yes
F11 P3 F15 102.8(5) . . . yes
F11 P3 F16 92.2(9) . . . yes
F11 P3 F11 150.1(3) . . 8_555 yes
F11 P3 F12 124.0(2) . . 8_555 yes
F11 P3 F13 175.4(3) . . 8_555 yes
F11 P3 F14 64.5(3) . . 8_555 yes
F11 P3 F15 85.7(5) . . 8_555 yes
F11 P3 F16 79.8(9) . . 8_555 yes
F12 P3 F13 52.0(2) . . . yes
F12 P3 F14 171.4(3) . . . yes
F12 P3 F15 93.4(2) . . . yes
F12 P3 F16 90.9(3) . . . yes
F11 P3 F12 124.0(2) 8_555 . . yes
F12 P3 F12 39.7(2) . . 8_555 yes
F12 P3 F13 91.4(3) . . 8_555 yes
F12 P3 F14 148.8(3) . . 8_555 yes
F12 P3 F15 87.4(2) . . 8_555 yes
F12 P3 F16 86.5(3) . . 8_555 yes
F13 P3 F14 119.5(3) . . . yes
F13 P3 F15 92.1(5) . . . yes
F13 P3 F16 102.0(9) . . . yes
F11 P3 F13 175.4(3) 8_555 . . yes
F12 P3 F13 91.4(3) 8_555 . . yes
F13 P3 F13 141.0(3) . . 8_555 yes
F13 P3 F14 97.0(3) . . 8_555 yes
F13 P3 F15 75.4(5) . . 8_555 yes
F13 P3 F16 89.9(9) . . 8_555 yes
F14 P3 F15 86.9(2) . . . yes
F14 P3 F16 91.0(2) . . . yes
F11 P3 F14 64.5(3) 8_555 . . yes
F12 P3 F14 148.8(3) 8_555 . . yes
F13 P3 F14 97.0(3) 8_555 . . yes
F14 P3 F14 22.7(4) . . 8_555 yes
F14 P3 F15 90.4(2) . . 8_555 yes
F14 P3 F16 93.5(2) . . 8_555 yes
F15 P3 F16 164.8(10) . . . yes
F11 P3 F15 85.7(5) 8_555 . . yes
F12 P3 F15 87.4(2) 8_555 . . yes
F13 P3 F15 75.4(5) 8_555 . . yes
F14 P3 F15 90.4(2) 8_555 . . yes
F15 P3 F15 17.6(6) . . 8_555 yes
F15 P3 F16 177.4(9) . . 8_555 yes
F11 P3 F16 79.8(9) 8_555 . . yes
F12 P3 F16 86.5(3) 8_555 . . yes
F13 P3 F16 89.9(9) 8_555 . . yes
F14 P3 F16 93.5(2) 8_555 . . yes
F15 P3 F16 177.4(10) 8_555 . . yes
F16 P3 F16 12.8(13) . . 8_555 yes
F11 P3 F12 84.5(2) 8_555 . 8_555 yes
F11 P3 F13 34.4(3) 8_555 . 8_555 yes
F11 P3 F14 87.1(3) 8_555 . 8_555 yes
F11 P3 F15 102.8(5) 8_555 . 8_555 yes
F11 P3 F16 92.2(9) 8_555 . 8_555 yes
F12 P3 F13 52.0(2) 8_555 . 8_555 yes
F12 P3 F14 171.4(3) 8_555 . 8_555 yes
F12 P3 F15 93.4(2) 8_555 . 8_555 yes
F12 P3 F16 90.9(3) 8_555 . 8_555 yes
F11 P3 F12 84.5(2) . . . yes
F11 P3 F13 34.4(3) . . . yes
F2 P1 F5 90.15(10) . . . yes
F2 P1 F3 90.24(10) . . . yes
F2 P1 F4 90.41(11) . . . yes
F3 P1 F5 178.35(13) . . . yes
F3 P1 F6 89.14(11) . . . yes
F4 P1 F5 90.09(12) . . . yes
F4 P1 F6 179.32(12) . . . yes
F5 P1 F6 89.26(11) . . . yes
F1 P1 F2 179.63(10) . . . yes
F1 P1 F3 89.41(10) . . . yes
F1 P1 F4 89.73(11) . . . yes
F1 P1 F5 90.20(10) . . . yes
F1 P1 F6 90.07(9) . . . yes
F2 P1 F6 89.80(10) . . . yes
F3 P1 F4 91.51(12) . . . yes
F7_a P2_a F8_a 178.6(4) 8_555 8_555 8_555 yes
C2 N1 C3 108.5(2) . . . yes
C1 N1 C2 123.0(2) . . . yes
C1 N1 C3 128.5(2) . . . yes
C4 N2 C5 127.4(2) . . . yes
C2 N2 C5 124.3(2) . . . yes
C2 N2 C4 108.3(2) . . . yes
F7A_b P2A_b F8A_b 178.5(7) 8_565 8_565 8_565 yes
N4 N3 C6 113.2(2) . . . yes
N3 N4 C8 104.1(2) . . . yes
C10 N5 C11 108.6(2) . . . yes
C9 N5 C10 126.5(2) . . . yes
C9 N5 C11 124.9(2) . . . yes
C10 N6 C13 124.7(2) . . . yes
C12 N6 C13 126.8(2) . . . yes
C10 N6 C12 108.5(2) . . . yes
P3 F11 F13 64.0(4) . . . yes
P3 F12 F13 59.3(2) . . . yes
F11 F13 F12 143.1(6) . . . yes
P3 F13 F11 81.6(4) . . . yes
P3 F13 F12 68.7(3) . . . yes
N1 C1 N1 110.7(3) . . 8_565 yes
N1 C2 N2 108.9(2) . . . yes
N1 C3 C4 107.3(2) . . . yes
N4 N3 H3A 123.00 . . . no
C6 N3 H3A 123.00 . . . no
N2 C4 C3 107.1(2) . . . yes
N2 C5 C6 110.4(2) . . . yes
N3 C6 C5 121.6(2) . . . yes
C5 C6 C7 132.1(2) . . . no
N3 C6 C7 106.4(2) . . . yes
C6 C7 C8 104.9(2) . . . no
C7 C8 C9 128.9(2) . . . no
N4 C8 C7 111.4(2) . . . yes
N4 C8 C9 119.7(2) . . . yes
N5 C9 C8 112.0(2) . . . yes
N5 C10 N6 108.9(2) . . . yes
N5 C11 C12 107.3(2) . . . yes
N6 C12 C11 106.8(2) . . . yes
N6 C13 N6 112.4(3) . . 8_565 yes
N1 C1 H1A 109.00 . . . no
N1 C1 H1B 110.00 . . . no
H1A C1 H1B 108.00 . . . no
N1 C1 H1B 110.00 8_565 . . no
N1 C1 H1A 109.00 8_565 . . no
N1 C2 H2 125.00 . . . no
N2 C2 H2 126.00 . . . no
C4 C3 H3 126.00 . . . no
N1 C3 H3 126.00 . . . no
N2 C4 H4 126.00 . . . no
C3 C4 H4 127.00 . . . no
C6 C5 H5A 110.00 . . . no
C6 C5 H5B 110.00 . . . no
N2 C5 H5B 110.00 . . . no
N2 C5 H5A 110.00 . . . no
H5A C5 H5B 108.00 . . . no
C8 C7 H7 128.00 . . . no
C6 C7 H7 128.00 . . . no
N5 C9 H9B 109.00 . . . no
C8 C9 H9A 109.00 . . . no
C8 C9 H9B 109.00 . . . no
H9A C9 H9B 108.00 . . . no
N5 C9 H9A 109.00 . . . no
N5 C10 H10 126.00 . . . no
N6 C10 H10 126.00 . . . no
C12 C11 H11 126.00 . . . no
N5 C11 H11 126.00 . . . no
N6 C12 H12 127.00 . . . no
C11 C12 H12 127.00 . . . no
N6 C13 H13B 109.00 . . . no
N6 C13 H13B 109.00 8_565 . . no
H13A C13 H13B 108.00 . . . no
N6 C13 H13A 109.00 8_565 . . no
N6 C13 H13A 109.00 . . . no
N7 C14 C15 178.3(6) . . . yes
C14 C15 H15A 110.00 . . . no
C14 C15 H15B 109.00 . . . no
C14 C15 H15C 109.00 . . . no
H15A C15 H15B 109.00 . . . no
H15A C15 H15C 109.00 . . . no
H15B C15 H15C 109.00 . . . no
N8 C16 C17 179.6(7) . . . yes
C16 C17 H17A 109.00 . . . no
C16 C17 H17B 109.00 . . . no
C16 C17 H17C 109.00 . . . no
C16 C17 H17A 109.00 . . 8_555 no
C16 C17 H17B 109.00 . . 8_555 no
C16 C17 H17C 109.00 . . 8_555 no
H17A C17 H17B 110.00 . . . no
H17A C17 H17C 109.00 . . . no
H17A C17 H17A 64.00 . . 8_555 no
H17A C17 H17B 140.00 . . 8_555 no
H17A C17 H17C 48.00 . . 8_555 no
H17B C17 H17C 110.00 . . . no
H17A C17 H17B 140.00 8_555 . . no
H17B C17 H17B 48.00 . . 8_555 no
H17B C17 H17C 64.00 . . 8_555 no
H17A C17 H17C 48.00 8_555 . . no
H17B C17 H17C 64.00 8_555 . . no
H17C C17 H17C 140.00 . . 8_555 no
H17A C17 H17B 110.00 8_555 . 8_555 no
H17A C17 H17C 109.00 8_555 . 8_555 no
H17B C17 H17C 110.00 8_555 . 8_555 no
N9 C18 C19 179.0(10) . . . yes
C18 C19 H19A 109.00 . . . no
C18 C19 H19B 110.00 . . . no
C18 C19 H19C 110.00 . . . no
C18 C19 H19A 109.00 . . 8_555 no
C18 C19 H19B 110.00 . . 8_555 no
C18 C19 H19C 110.00 . . 8_555 no
H19A C19 H19B 109.00 . . . no
H19A C19 H19C 109.00 . . . no
H19A C19 H19A 47.00 . . 8_555 no
H19A C19 H19B 140.00 . . 8_555 no
H19A C19 H19C 65.00 . . 8_555 no
H19B C19 H19C 109.00 . . . no
H19A C19 H19B 140.00 8_555 . . no
H19B C19 H19B 65.00 . . 8_555 no
H19B C19 H19C 47.00 . . 8_555 no
H19A C19 H19C 65.00 8_555 . . no
H19B C19 H19C 47.00 8_555 . . no
H19C C19 H19C 140.00 . . 8_555 no
H19A C19 H19B 109.00 8_555 . 8_555 no
H19A C19 H19C 109.00 8_555 . 8_555 no
H19B C19 H19C 109.00 8_555 . 8_555 no

loop_
_geom_bond_atom_site_label_1
_geom_bond_atom_site_label_2
_geom_bond_distance
_geom_bond_site_symmetry_1
_geom_bond_site_symmetry_2
_geom_bond_publ_flag
P3 F14 1.577(4) . 8_555 yes
P3 F15 1.603(4) . 8_555 yes
P3 F16 1.579(4) . 8_555 yes
P3 F15 1.603(4) . . yes
P3 F16 1.579(4) . . yes
P3 F11 1.654(4) . 8_555 yes
P3 F11 1.654(4) . . yes
P3 F12 1.627(4) . . yes
P3 F13 1.502(4) . . yes
P3 F14 1.577(4) . . yes
P3 F12 1.627(4) . 8_555 yes
P3 F13 1.502(4) . 8_555 yes
P1 F1 1.6175(18) . . yes
P1 F5 1.588(2) . . yes
P1 F6 1.599(2) . . yes
P1 F3 1.589(2) . . yes
P1 F4 1.584(2) . . yes
P1 F2 1.614(2) . . yes
P2_a F8_a 1.604(3) 8_555 8_555 yes
P2_a F7_a 1.587(4) 8_555 8_555 yes
N1 C3 1.380(3) . . yes
N1 C1 1.465(3) . . yes
N1 C2 1.328(3) . . yes
N2 C4 1.385(4) . . yes
N2 C2 1.331(3) . . yes
N2 C5 1.477(4) . . yes
P2A_b F7A_b 1.585(7) 8_565 8_565 yes
P2A_b F8A_b 1.604(7) 8_565 8_565 yes
N3 C6 1.337(4) . . yes
N3 N4 1.352(3) . . yes
N4 C8 1.329(4) . . yes
N5 C9 1.490(3) . . yes
N5 C11 1.383(3) . . yes
N5 C10 1.327(3) . . yes
N6 C10 1.335(3) . . yes
N6 C12 1.386(3) . . yes
N6 C13 1.464(3) . . yes
F11 F13 0.945(7) . . yes
F12 F13 1.375(6) . . yes
N3 H3A 0.8800 . . no
C3 C4 1.347(4) . . no
C5 C6 1.494(4) . . no
C6 C7 1.375(4) . . no
C7 C8 1.404(4) . . no
C8 C9 1.499(4) . . no
C11 C12 1.354(4) . . no
C1 H1A 0.9900 . . no
C1 H1B 0.9900 . . no
C2 H2 0.9500 . . no
C3 H3 0.9500 . . no
C4 H4 0.9500 . . no
C5 H5A 0.9900 . . no
C5 H5B 0.9900 . . no
C7 H7 0.9500 . . no
C9 H9A 0.9900 . . no
C9 H9B 0.9900 . . no
C10 H10 0.9500 . . no
C11 H11 0.9500 . . no
C12 H12 0.9500 . . no
C13 H13B 0.9900 . . no
C13 H13A 0.9900 . . no
N7 C14 0.998(8) . . yes
C14 C15 1.518(9) . . no
N8 C16 1.132(8) . . yes
C15 H15B 0.9800 . . no
C15 H15C 0.9800 . . no
C15 H15A 0.9800 . . no
C16 C17 1.422(8) . . no
N9 C18 1.137(9) . . yes
C17 H17B 0.9800 . . no
C17 H17C 0.9800 . . no
C17 H17A 0.9800 . . no
C17 H17B 0.9800 . 8_555 no
C17 H17C 0.9800 . 8_555 no
C17 H17A 0.9800 . 8_555 no
C18 C19 1.442(10) . . no
C19 H19A 0.9800 . . no
C19 H19B 0.9800 . . no
C19 H19C 0.9800 . . no
C19 H19A 0.9800 . 8_555 no
C19 H19B 0.9800 . 8_555 no
C19 H19C 0.9800 . 8_555 no

loop_
_geom_torsion_atom_site_label_1
_geom_torsion_atom_site_label_2
_geom_torsion_atom_site_label_3
_geom_torsion_atom_site_label_4
_geom_torsion
_geom_torsion_site_symmetry_1
_geom_torsion_site_symmetry_4
_geom_torsion_publ_flag
F16 P3 F13 F11 76.0(5) . . no
F16 P3 F13 F12 -81.6(4) . . no
F12 P3 F13 F11 162.8(4) 8_555 . no
F12 P3 F13 F12 5.2(3) 8_555 . no
F13 P3 F13 F11 -179.0(4) 8_555 . no
F13 P3 F13 F12 23.4(5) 8_555 . no
F14 P3 F13 F11 -19.2(4) 8_555 . no
F14 P3 F13 F12 -176.7(2) 8_555 . no
F15 P3 F13 F11 -104.1(4) 8_555 . no
F15 P3 F13 F12 98.3(3) 8_555 . no
F16 P3 F13 F11 71.9(5) 8_555 . no
F16 P3 F13 F12 -85.7(4) 8_555 . no
F11 P3 F11 F13 178.7(5) 8_555 . no
F12 P3 F11 F13 -21.0(5) 8_555 . no
F14 P3 F11 F13 158.9(5) 8_555 . no
F15 P3 F11 F13 70.3(4) 8_555 . no
F16 P3 F11 F13 -105.1(5) 8_555 . no
F11 P3 F12 F13 12.5(3) . . no
F15 P3 F12 F13 -90.0(5) . . no
F16 P3 F12 F13 104.6(9) . . no
F11 P3 F12 F13 -177.2(3) 8_555 . no
F12 P3 F12 F13 -171.9(4) 8_555 . no
F13 P3 F12 F13 -165.5(3) 8_555 . no
F14 P3 F12 F13 6.3(5) 8_555 . no
F15 P3 F12 F13 -73.5(5) 8_555 . no
F16 P3 F12 F13 92.5(9) 8_555 . no
F11 P3 F13 F12 -157.6(5) . . no
F12 P3 F13 F11 157.6(5) . . no
F14 P3 F13 F11 -22.1(5) . . no
F14 P3 F13 F12 -179.7(2) . . no
F15 P3 F13 F11 -109.8(4) . . no
F15 P3 F13 F12 92.7(3) . . no
F12 P3 F11 F13 -17.6(4) . . no
F14 P3 F11 F13 160.8(4) . . no
F15 P3 F11 F13 74.7(4) . . no
F16 P3 F11 F13 -108.3(5) . . no
C1 N1 C3 C4 -177.3(3) . . no
C2 N1 C3 C4 -0.3(3) . . no
C1 N1 C2 N2 177.1(2) . . no
C2 N1 C1 N1 -73.4(3) . 8_565 no
C3 N1 C1 N1 103.3(3) . 8_565 no
C3 N1 C2 N2 -0.1(3) . . no
C4 N2 C2 N1 0.5(3) . . no
C4 N2 C5 C6 140.4(3) . . no
C2 N2 C5 C6 -43.1(3) . . no
C5 N2 C2 N1 -176.6(2) . . no
C2 N2 C4 C3 -0.7(3) . . no
C5 N2 C4 C3 176.3(2) . . no
N4 N3 C6 C7 -0.9(3) . . no
C6 N3 N4 C8 0.9(3) . . no
N4 N3 C6 C5 179.6(2) . . no
N3 N4 C8 C9 179.5(2) . . no
N3 N4 C8 C7 -0.6(3) . . no
C10 N5 C11 C12 0.1(3) . . no
C9 N5 C10 N6 -176.9(2) . . no
C10 N5 C9 C8 -16.6(3) . . no
C11 N5 C9 C8 166.7(2) . . no
C11 N5 C10 N6 0.3(3) . . no
C9 N5 C11 C12 177.3(2) . . no
C12 N6 C10 N5 -0.6(3) . . no
C12 N6 C13 N6 -77.5(3) . 8_565 no
C10 N6 C12 C11 0.6(3) . . no
C13 N6 C12 C11 -179.1(2) . . no
C13 N6 C10 N5 179.2(2) . . no
C10 N6 C13 N6 102.8(3) . 8_565 no
P3 F11 F13 F12 36.3(8) . . no
P3 F12 F13 F11 -38.9(8) . . no
N1 C3 C4 N2 0.6(3) . . no
N2 C5 C6 C7 -47.0(4) . . no
N2 C5 C6 N3 132.4(3) . . no
N3 C6 C7 C8 0.5(3) . . no
C5 C6 C7 C8 179.9(3) . . no
C6 C7 C8 N4 0.1(3) . . no
C6 C7 C8 C9 -180.0(2) . . no
N4 C8 C9 N5 -97.4(3) . . no
C7 C8 C9 N5 82.7(3) . . no
N5 C11 C12 N6 -0.4(3) . . no
